data_7235020
loop_
_publ_author_name
'Javier Troyano'
'Oscar Castillo'
'Pilar Amo-Ochoa'
'Vanesa Fernandez-Moreira'
'Carlos J. Gomez-Garcia'
'Felix Zamora'
'Salome Delgado'

_publ_section_title
;
 A crystalline and free-standing silver thiocarboxylate thin-film showing
 high green to yellow luminescence
;
_journal_name_full 'Journal of Materials Chemistry C'
_journal_page_first 8545
_journal_page_last 8551
_journal_paper_doi 10.1039/C6TC02401G
_journal_volume 4
_journal_year 2016
_chemical_formula_moiety 'C7 H5 Ag O S'
_chemical_formula_sum 'C7 H5 Ag O S'
_chemical_formula_weight 245.04
_chemical_name_systematic
;
"poly-[(mu4-thiobenzoato-kO:kS:kS:kS)silver(I)]"
;
_space_group_crystal_system orthorhombic
_space_group_IT_number 61
_space_group_name_Hall '-P 2ac 2ab'
_space_group_name_H-M_alt 'P b c a'
_atom_sites_solution_hydrogens geom
_atom_sites_solution_primary direct
_atom_sites_solution_secondary difmap
_cell_angle_alpha 90
_cell_angle_beta 90
_cell_angle_gamma 90
_cell_formula_units_Z 8
_cell_length_a 5.781(5)
_cell_length_b 7.593(6)
_cell_length_c 31.74(3)
_cell_measurement_reflns_used 4003
_cell_measurement_temperature 110.(2)
_cell_measurement_theta_max 25.35
_cell_measurement_theta_min 3.75
_cell_volume 1393(2)
_computing_cell_refinement 'SAINT V7.68A (Bruker AXS, 2009)'
_computing_data_collection 'Bruker Instrument Service v2010.9.0.0'
_computing_data_reduction 'SAINT V7.68A (Bruker AXS, 2009)'
_computing_structure_refinement 'SHELXL-97 (Sheldrick, 2008)'
_computing_structure_solution 'SHELXS-97 (Sheldrick, 2008)'
_diffrn_ambient_temperature 110.(2)
_diffrn_detector_area_resol_mean 8.3333
_diffrn_measured_fraction_theta_full 0.998
_diffrn_measured_fraction_theta_max 0.998
_diffrn_measurement_device_type 'Bruker Kappa Apex  II'
_diffrn_measurement_method \w
_diffrn_radiation_monochromator graphite
_diffrn_radiation_type MoK\a
_diffrn_radiation_wavelength 0.71073
_diffrn_reflns_av_R_equivalents 0.0489
_diffrn_reflns_av_sigmaI/netI 0.0276
_diffrn_reflns_limit_h_max 6
_diffrn_reflns_limit_h_min -6
_diffrn_reflns_limit_k_max 9
_diffrn_reflns_limit_k_min -9
_diffrn_reflns_limit_l_max 38
_diffrn_reflns_limit_l_min -38
_diffrn_reflns_number 11786
_diffrn_reflns_theta_full 25.35
_diffrn_reflns_theta_max 25.35
_diffrn_reflns_theta_min 3.75
_diffrn_source 'fine-focus sealed tube'
_exptl_absorpt_coefficient_mu 3.105
_exptl_absorpt_correction_T_max 0.93
_exptl_absorpt_correction_T_min 0.60
_exptl_absorpt_correction_type multi-scan
_exptl_absorpt_process_details sadabs
_exptl_crystal_colour colourless
_exptl_crystal_density_diffrn 2.336
_exptl_crystal_density_method 'not measured'
_exptl_crystal_description plate
_exptl_crystal_F_000 944
_exptl_crystal_size_max 0.220
_exptl_crystal_size_mid 0.080
_exptl_crystal_size_min 0.030
_refine_diff_density_max 0.716
_refine_diff_density_min -1.430
_refine_ls_extinction_method none
_refine_ls_goodness_of_fit_ref 1.149
_refine_ls_hydrogen_treatment refxyz
_refine_ls_matrix_type full
_refine_ls_number_parameters 91
_refine_ls_number_reflns 1271
_refine_ls_number_restraints 0
_refine_ls_restrained_S_all 1.149
_refine_ls_R_factor_all 0.0384
_refine_ls_R_factor_gt 0.0320
_refine_ls_shift/su_max 0.001
_refine_ls_shift/su_mean 0.000
_refine_ls_structure_factor_coef Fsqd
_refine_ls_weighting_details 'calc w=1/[\s^2^(Fo^2^)+(0.0000P)^2^+6.3231P] where P=(Fo^2^+2Fc^2^)/3'
_refine_ls_weighting_scheme calc
_refine_ls_wR_factor_gt 0.0635
_refine_ls_wR_factor_ref 0.0656
_reflns_number_gt 1090
_reflns_number_total 1271
_reflns_threshold_expression >2sigma(I)
_cod_data_source_file J-Mater-Chem-C-2016-4-8545.cif
_cod_data_source_block II
_cod_original_cell_volume 1393.(2)
_cod_database_code 7235020

loop_
_symmetry_equiv_pos_as_xyz
'x, y, z'
'-x+1/2, -y, z+1/2'
'-x, y+1/2, -z+1/2'
'x+1/2, -y+1/2, -z'
'-x, -y, -z'
'x-1/2, y, -z-1/2'
'x, -y-1/2, z-1/2'
'-x-1/2, y-1/2, z'

loop_
_atom_site_label
_atom_site_type_symbol
_atom_site_fract_x
_atom_site_fract_y
_atom_site_fract_z
_atom_site_U_iso_or_equiv
_atom_site_adp_type
_atom_site_occupancy
_atom_site_symmetry_multiplicity
_atom_site_calc_flag
_atom_site_refinement_flags
_atom_site_disorder_assembly
_atom_site_disorder_group
Ag1 Ag -0.00828(7) 0.81725(5) 0.234958(11) 0.03183(14) Uani 1 1 d . . .
O1 O -0.2564(7) 0.3919(6) 0.17377(11) 0.0528(12) Uani 1 1 d . . .
S1 S 0.1156(2) 0.52573(15) 0.20926(4) 0.0240(3) Uani 1 1 d . . .
C1 C -0.0845(9) 0.4811(6) 0.16835(14) 0.0260(11) Uani 1 1 d . . .
C2 C -0.0339(8) 0.5515(6) 0.12558(14) 0.0227(10) Uani 1 1 d . . .
C3 C 0.1663(9) 0.6418(6) 0.11566(15) 0.0277(11) Uani 1 1 d . . .
H3 H 0.2785 0.6634 0.1369 0.033 Uiso 1 1 calc R . .
C4 C 0.2048(10) 0.7011(7) 0.07487(15) 0.0349(12) Uani 1 1 d . . .
H4 H 0.3412 0.7651 0.0682 0.042 Uiso 1 1 calc R . .
C5 C 0.0431(10) 0.6661(7) 0.04417(16) 0.0366(13) Uani 1 1 d . . .
H5 H 0.0699 0.7040 0.0161 0.044 Uiso 1 1 calc R . .
C6 C -0.1572(10) 0.5766(7) 0.05382(16) 0.0344(12) Uani 1 1 d . . .
H6 H -0.2686 0.5547 0.0324 0.041 Uiso 1 1 calc R . .
C7 C -0.1967(8) 0.5189(6) 0.09426(14) 0.0264(11) Uani 1 1 d . . .
H7 H -0.3348 0.4570 0.1008 0.032 Uiso 1 1 calc R . .

loop_
_atom_site_aniso_label
_atom_site_aniso_U_11
_atom_site_aniso_U_22
_atom_site_aniso_U_33
_atom_site_aniso_U_23
_atom_site_aniso_U_13
_atom_site_aniso_U_12
Ag1 0.0312(2) 0.0322(2) 0.0321(2) -0.00952(16) -0.00399(17) 0.00352(18)
O1 0.053(3) 0.076(3) 0.0285(19) -0.0049(19) 0.0067(19) -0.050(2)
S1 0.0260(6) 0.0191(5) 0.0268(6) 0.0019(5) -0.0040(5) 0.0007(5)
C1 0.030(3) 0.026(3) 0.021(2) -0.0044(19) 0.004(2) -0.001(2)
C2 0.025(3) 0.019(2) 0.024(2) -0.0010(18) 0.004(2) 0.003(2)
C3 0.029(3) 0.027(3) 0.027(2) -0.003(2) 0.003(2) -0.005(2)
C4 0.041(3) 0.030(3) 0.033(3) 0.002(2) 0.010(2) -0.006(2)
C5 0.054(4) 0.029(3) 0.027(3) 0.004(2) 0.007(2) 0.003(3)
C6 0.041(3) 0.032(3) 0.030(3) -0.001(2) -0.006(2) 0.004(3)
C7 0.028(3) 0.024(2) 0.028(2) -0.002(2) 0.001(2) -0.001(2)

loop_
_atom_type_symbol
_atom_type_description
_atom_type_scat_dispersion_real
_atom_type_scat_dispersion_imag
_atom_type_scat_source
C C 0.0033 0.0016 'International Tables Vol C Tables 4.2.6.8 and 6.1.1.4'
H H 0.0000 0.0000 'International Tables Vol C Tables 4.2.6.8 and 6.1.1.4'
O O 0.0106 0.0060 'International Tables Vol C Tables 4.2.6.8 and 6.1.1.4'
S S 0.1246 0.1234 'International Tables Vol C Tables 4.2.6.8 and 6.1.1.4'
Ag Ag -0.8971 1.1015 'International Tables Vol C Tables 4.2.6.8 and 6.1.1.4'

loop_
_geom_angle_atom_site_label_1
_geom_angle_atom_site_label_2
_geom_angle_atom_site_label_3
_geom_angle
_geom_angle_site_symmetry_1
_geom_angle_site_symmetry_3
O1 Ag1 S1 106.48(11) 8_565 3
O1 Ag1 S1 96.15(10) 8_565 .
S1 Ag1 S1 153.01(4) 3 .
O1 Ag1 S1 94.94(13) 8_565 8_665
S1 Ag1 S1 92.80(6) 3 8_665
S1 Ag1 S1 99.82(6) . 8_665
O1 Ag1 Ag1 73.75(11) 8_565 6_556
S1 Ag1 Ag1 62.22(3) 3 6_556
S1 Ag1 Ag1 112.30(4) . 6_556
S1 Ag1 Ag1 146.70(4) 8_665 6_556
O1 Ag1 Ag1 141.23(11) 8_565 6_656
S1 Ag1 Ag1 90.78(5) 3 6_656
S1 Ag1 Ag1 80.10(4) . 6_656
S1 Ag1 Ag1 48.82(5) 8_665 6_656
Ag1 Ag1 Ag1 143.44(5) 6_556 6_656
C1 O1 Ag1 134.3(3) . 8
C1 S1 Ag1 103.90(17) . 3_545
C1 S1 Ag1 102.99(17) . .
Ag1 S1 Ag1 105.49(7) 3_545 .
C1 S1 Ag1 128.02(17) . 8_655
Ag1 S1 Ag1 68.97(5) 3_545 8_655
Ag1 S1 Ag1 128.87(5) . 8_655
O1 C1 C2 119.4(4) . .
O1 C1 S1 122.5(4) . .
C2 C1 S1 118.1(4) . .
C3 C2 C7 119.5(4) . .
C3 C2 C1 123.4(4) . .
C7 C2 C1 117.1(4) . .
C2 C3 C4 120.5(5) . .
C2 C3 H3 119.7 . .
C4 C3 H3 119.7 . .
C5 C4 C3 119.3(5) . .
C5 C4 H4 120.4 . .
C3 C4 H4 120.4 . .
C4 C5 C6 120.6(5) . .
C4 C5 H5 119.7 . .
C6 C5 H5 119.7 . .
C7 C6 C5 120.3(5) . .
C7 C6 H6 119.9 . .
C5 C6 H6 119.9 . .
C6 C7 C2 119.9(5) . .
C6 C7 H7 120.1 . .
C2 C7 H7 120.1 . .

loop_
_geom_bond_atom_site_label_1
_geom_bond_atom_site_label_2
_geom_bond_distance
_geom_bond_site_symmetry_2
Ag1 O1 2.438(4) 8_565
Ag1 S1 2.4547(19) 3
Ag1 S1 2.465(2) .
Ag1 S1 2.885(2) 8_665
Ag1 Ag1 3.044(2) 6_556
Ag1 Ag1 3.044(2) 6_656
O1 C1 1.215(6) .
O1 Ag1 2.438(4) 8
S1 C1 1.772(5) .
S1 Ag1 2.4547(19) 3_545
S1 Ag1 2.885(2) 8_655
C1 C2 1.488(6) .
C2 C3 1.381(7) .
C2 C7 1.391(6) .
C3 C4 1.389(7) .
C3 H3 0.9500 .
C4 C5 1.376(8) .
C4 H4 0.9500 .
C5 C6 1.377(8) .
C5 H5 0.9500 .
C6 C7 1.375(7) .
C6 H6 0.9500 .
C7 H7 0.9500 .
